data_2232277
loop_
_publ_author_name
'Kumar, Raju Suresh'
'Osman, Hasnah'
'Rahim, A. S. Abdul'
'Hemamalini, Madhukar'
'Fun, Hoong-Kun'

_publ_section_title
;
 14-Hydroxy-11-[(<i>E</i>)-4-methoxybenzylidene]-8-(4-methoxyphenyl)-5-thia-3,13-diazaheptacyclo[13.7.1.1^9,13^.0^2,9^.0^2,14^.0^3,7^.0^19,23^]tetracosa-1(22),15(23),16,18,20-pentaen-10-one
;
_journal_coeditor_code HB6431
_journal_issue 11
_journal_name_full 'Acta Crystallographica Section E'
_journal_page_first o2881
_journal_page_last o2882
_journal_paper_doi 10.1107/S160053681104061X
_journal_volume 67
_journal_year 2011
_chemical_formula_iupac 'C36 H32 N2 O4 S'
_chemical_formula_moiety 'C36 H32 N2 O4 S'
_chemical_formula_sum 'C36 H32 N2 O4 S'
_chemical_formula_weight 588.70
_chemical_name_systematic
;
14-Hydroxy-11-[(<i>E</i>)-4-methoxybenzylidene]-8-(4-methoxyphenyl)-5-
thia-3,13-
diazaheptacyclo[13.7.1.1^9,13^.0^2,9^.0^2,14^.0^3,7^.0^19,23^]tetracosa-
1(22),15(23),16,18,20-pentaen-10-one
;
_space_group_IT_number 2
_symmetry_cell_setting triclinic
_symmetry_space_group_name_Hall '-P 1'
_symmetry_space_group_name_H-M 'P -1'
_atom_sites_solution_hydrogens geom
_atom_sites_solution_primary direct
_atom_sites_solution_secondary difmap
_audit_creation_method SHELXL-97
_cell_angle_alpha 84.4390(10)
_cell_angle_beta 75.1050(10)
_cell_angle_gamma 68.5530(10)
_cell_formula_units_Z 2
_cell_length_a 10.62870(10)
_cell_length_b 11.8672(2)
_cell_length_c 12.6588(2)
_cell_measurement_reflns_used 9888
_cell_measurement_temperature 100.0(10)
_cell_measurement_theta_max 35.07
_cell_measurement_theta_min 2.26
_cell_volume 1436.19(4)
_computing_cell_refinement 'SAINT (Bruker, 2009)'
_computing_data_collection 'APEX2 (Bruker, 2009)'
_computing_data_reduction 'SAINT (Bruker, 2009)'
_computing_molecular_graphics 'SHELXTL (Sheldrick, 2008)'
_computing_publication_material 'SHELXTL (Sheldrick, 2008) and PLATON (Spek, 2009)'
_computing_structure_refinement 'SHELXTL (Sheldrick, 2008)'
_computing_structure_solution 'SHELXTL (Sheldrick, 2008)'
_diffrn_ambient_temperature 100.0(10)
_diffrn_measured_fraction_theta_full 0.990
_diffrn_measured_fraction_theta_max 0.990
_diffrn_measurement_device_type 'Bruker SMART APEXII CCD'
_diffrn_measurement_method '\f and \w'
_diffrn_radiation_monochromator graphite
_diffrn_radiation_source 'fine-focus sealed tube'
_diffrn_radiation_type MoK\a
_diffrn_radiation_wavelength 0.71073
_diffrn_reflns_av_R_equivalents 0.0357
_diffrn_reflns_av_sigmaI/netI 0.0370
_diffrn_reflns_limit_h_max 16
_diffrn_reflns_limit_h_min -13
_diffrn_reflns_limit_k_max 18
_diffrn_reflns_limit_k_min -18
_diffrn_reflns_limit_l_max 19
_diffrn_reflns_limit_l_min -19
_diffrn_reflns_number 39492
_diffrn_reflns_theta_full 33.99
_diffrn_reflns_theta_max 33.99
_diffrn_reflns_theta_min 1.66
_diffrn_standards_number 0
_exptl_absorpt_coefficient_mu 0.158
_exptl_absorpt_correction_T_max 0.9750
_exptl_absorpt_correction_T_min 0.9432
_exptl_absorpt_correction_type multi-scan
_exptl_absorpt_process_details '(SADABS; Bruker, 2009)'
_exptl_crystal_colour colourless
_exptl_crystal_density_diffrn 1.361
_exptl_crystal_density_method 'not measured'
_exptl_crystal_description block
_exptl_crystal_F_000 620
_exptl_crystal_size_max 0.37
_exptl_crystal_size_mid 0.25
_exptl_crystal_size_min 0.16
_refine_diff_density_max 0.662
_refine_diff_density_min -0.384
_refine_ls_extinction_method none
_refine_ls_goodness_of_fit_ref 1.023
_refine_ls_hydrogen_treatment mixed
_refine_ls_matrix_type full
_refine_ls_number_parameters 394
_refine_ls_number_reflns 11591
_refine_ls_number_restraints 0
_refine_ls_restrained_S_all 1.023
_refine_ls_R_factor_all 0.0651
_refine_ls_R_factor_gt 0.0500
_refine_ls_shift/su_max 0.001
_refine_ls_shift/su_mean 0.000
_refine_ls_structure_factor_coef Fsqd
_refine_ls_weighting_details 'calc w=1/[\s^2^(Fo^2^)+(0.0751P)^2^+0.5144P] where P=(Fo^2^+2Fc^2^)/3'
_refine_ls_weighting_scheme calc
_refine_ls_wR_factor_gt 0.1279
_refine_ls_wR_factor_ref 0.1419
_reflns_number_gt 9231
_reflns_number_total 11591
_reflns_threshold_expression I>2\s(I)
_cod_data_source_file hb6431.cif
_cod_data_source_block I
_cod_database_code 2232277
_cod_database_fobs_code 2232277

loop_
_symmetry_equiv_pos_as_xyz
'x, y, z'
'-x, -y, -z'

loop_
_atom_site_type_symbol
_atom_site_label
_atom_site_fract_x
_atom_site_fract_y
_atom_site_fract_z
_atom_site_U_iso_or_equiv
_atom_site_adp_type
_atom_site_calc_flag
_atom_site_refinement_flags
_atom_site_occupancy
_atom_site_symmetry_multiplicity
S S1 0.79522(3) 0.60158(3) 0.48963(2) 0.02192(7) Uani d . 1 1
O O1 0.36989(8) 0.50498(7) 0.72474(7) 0.01646(15) Uani d . 1 1
O O2 0.46670(9) 0.92470(8) 0.78875(8) 0.02136(17) Uani d . 1 1
O O3 -0.38126(10) 1.24757(10) 0.79511(9) 0.0306(2) Uani d . 1 1
O O4 0.89106(10) 0.68108(9) 1.10873(8) 0.02435(19) Uani d . 1 1
N N1 0.28341(9) 0.66632(8) 0.84751(8) 0.01489(16) Uani d . 1 1
N N2 0.58835(9) 0.56730(9) 0.64184(8) 0.01619(17) Uani d . 1 1
C C1 0.18792(11) 0.79213(10) 0.87130(9) 0.01641(19) Uani d . 1 1
H H1A 0.1511 0.8009 0.9515 0.020 Uiso calc R 1 1
H H1B 0.1081 0.8072 0.8385 0.020 Uiso calc R 1 1
C C2 0.25141(11) 0.88926(10) 0.83004(9) 0.01574(18) Uani d . 1 1
C C3 0.40668(11) 0.85241(10) 0.80088(9) 0.01529(18) Uani d . 1 1
C C4 0.48625(10) 0.71733(10) 0.78310(9) 0.01380(17) Uani d . 1 1
C C5 0.41421(11) 0.65015(10) 0.87649(9) 0.01572(18) Uani d . 1 1
H H5A 0.4719 0.5633 0.8785 0.019 Uiso calc R 1 1
H H5B 0.3961 0.6867 0.9484 0.019 Uiso calc R 1 1
C C6 0.64462(11) 0.67997(10) 0.75962(9) 0.01479(18) Uani d . 1 1
H H6A 0.6715 0.7393 0.7055 0.018 Uiso calc R 1 1
C C7 0.69662(11) 0.55899(10) 0.69999(9) 0.01564(18) Uani d . 1 1
H H7A 0.7041 0.4916 0.7547 0.019 Uiso calc R 1 1
C C8 0.83679(11) 0.53339(11) 0.61614(10) 0.0188(2) Uani d . 1 1
H H8A 0.8876 0.4451 0.6070 0.023 Uiso calc R 1 1
H H8B 0.8953 0.5696 0.6400 0.023 Uiso calc R 1 1
C C9 0.64853(12) 0.54767(12) 0.52515(10) 0.0212(2) Uani d . 1 1
H H9A 0.5784 0.5931 0.4833 0.025 Uiso calc R 1 1
H H9B 0.6810 0.4605 0.5078 0.025 Uiso calc R 1 1
C C10 0.46097(10) 0.67354(10) 0.68033(9) 0.01421(17) Uani d . 1 1
C C11 0.32921(10) 0.63151(10) 0.73099(9) 0.01408(17) Uani d . 1 1
C C12 0.17995(11) 1.00541(10) 0.80811(10) 0.01742(19) Uani d . 1 1
H H12A 0.2345 1.0553 0.7851 0.021 Uiso calc R 1 1
C C13 0.03109(11) 1.06591(10) 0.81448(10) 0.01782(19) Uani d . 1 1
C C14 -0.07494(12) 1.02983(10) 0.88129(10) 0.0185(2) Uani d . 1 1
H H14A -0.0513 0.9639 0.9303 0.022 Uiso calc R 1 1
C C15 -0.21409(12) 1.08765(11) 0.87811(10) 0.0202(2) Uani d . 1 1
H H15A -0.2838 1.0608 0.9239 0.024 Uiso calc R 1 1
C C16 -0.24999(12) 1.18508(11) 0.80725(11) 0.0225(2) Uani d . 1 1
C C17 -0.14648(13) 1.22501(12) 0.74238(12) 0.0259(2) Uani d . 1 1
H H17A -0.1708 1.2925 0.6951 0.031 Uiso calc R 1 1
C C18 -0.00926(13) 1.16714(11) 0.74650(11) 0.0234(2) Uani d . 1 1
H H18A 0.0595 1.1963 0.7025 0.028 Uiso calc R 1 1
C C19 -0.48594(14) 1.19644(15) 0.84307(14) 0.0335(3) Uani d . 1 1
H H19A -0.5714 1.2426 0.8192 0.050 Uiso calc R 1 1
H H19B -0.5051 1.1997 0.9229 0.050 Uiso calc R 1 1
H H19C -0.4530 1.1120 0.8199 0.050 Uiso calc R 1 1
C C20 0.70703(11) 0.67646(10) 0.85510(9) 0.01501(18) Uani d . 1 1
C C21 0.75256(12) 0.76997(11) 0.86841(10) 0.0190(2) Uani d . 1 1
H H21A 0.7418 0.8356 0.8180 0.023 Uiso calc R 1 1
C C22 0.81297(13) 0.76854(11) 0.95352(11) 0.0215(2) Uani d . 1 1
H H22A 0.8425 0.8332 0.9612 0.026 Uiso calc R 1 1
C C23 0.83076(12) 0.67281(11) 1.02806(9) 0.0180(2) Uani d . 1 1
C C24 0.78598(12) 0.57861(10) 1.01762(9) 0.01754(19) Uani d . 1 1
H H24A 0.7968 0.5132 1.0683 0.021 Uiso calc R 1 1
C C25 0.72497(12) 0.58202(10) 0.93148(9) 0.01717(19) Uani d . 1 1
H H25A 0.6945 0.5178 0.9245 0.021 Uiso calc R 1 1
C C26 0.90991(13) 0.58491(12) 1.18668(10) 0.0228(2) Uani d . 1 1
H H26A 0.9547 0.6000 1.2397 0.034 Uiso calc R 1 1
H H26B 0.9688 0.5083 1.1490 0.034 Uiso calc R 1 1
H H26C 0.8192 0.5803 1.2248 0.034 Uiso calc R 1 1
C C27 0.41283(11) 0.76642(10) 0.59441(9) 0.01534(18) Uani d . 1 1
C C28 0.47477(12) 0.83835(11) 0.52540(10) 0.0191(2) Uani d . 1 1
H H28A 0.5635 0.8372 0.5288 0.023 Uiso calc R 1 1
C C29 0.40394(13) 0.91443(11) 0.44894(10) 0.0217(2) Uani d . 1 1
H H29A 0.4476 0.9630 0.4006 0.026 Uiso calc R 1 1
C C30 0.27418(13) 0.92003(11) 0.44276(10) 0.0217(2) Uani d . 1 1
H H30A 0.2301 0.9716 0.3906 0.026 Uiso calc R 1 1
C C31 0.20612(12) 0.84865(10) 0.51443(10) 0.0183(2) Uani d . 1 1
C C32 0.07319(12) 0.84443(11) 0.51840(11) 0.0217(2) Uani d . 1 1
H H32A 0.0199 0.8934 0.4700 0.026 Uiso calc R 1 1
C C33 0.02096(12) 0.76951(11) 0.59229(11) 0.0216(2) Uani d . 1 1
H H33A -0.0680 0.7678 0.5933 0.026 Uiso calc R 1 1
C C34 0.09598(11) 0.69493(10) 0.66679(10) 0.0186(2) Uani d . 1 1
H H34A 0.0577 0.6446 0.7174 0.022 Uiso calc R 1 1
C C35 0.22508(11) 0.69716(10) 0.66413(9) 0.01528(18) Uani d . 1 1
C C36 0.27902(11) 0.77326(10) 0.58842(9) 0.01567(18) Uani d . 1 1
H H1O1 0.459(2) 0.4815(19) 0.7015(17) 0.038(5) Uiso d . 1 1

loop_
_atom_site_aniso_label
_atom_site_aniso_U_11
_atom_site_aniso_U_22
_atom_site_aniso_U_33
_atom_site_aniso_U_12
_atom_site_aniso_U_13
_atom_site_aniso_U_23
S1 0.01679(12) 0.03083(16) 0.01653(13) -0.00899(11) -0.00024(9) -0.00062(11)
O1 0.0143(3) 0.0127(3) 0.0219(4) -0.0046(3) -0.0028(3) -0.0023(3)
O2 0.0192(4) 0.0174(4) 0.0302(5) -0.0093(3) -0.0059(3) -0.0015(3)
O3 0.0181(4) 0.0280(5) 0.0396(6) -0.0001(3) -0.0079(4) -0.0013(4)
O4 0.0323(5) 0.0277(5) 0.0232(4) -0.0175(4) -0.0158(4) 0.0060(4)
N1 0.0150(4) 0.0148(4) 0.0147(4) -0.0059(3) -0.0015(3) -0.0021(3)
N2 0.0135(4) 0.0190(4) 0.0157(4) -0.0057(3) -0.0012(3) -0.0052(3)
C1 0.0153(4) 0.0151(4) 0.0181(5) -0.0059(3) -0.0004(3) -0.0037(4)
C2 0.0151(4) 0.0160(5) 0.0164(5) -0.0064(3) -0.0016(3) -0.0035(4)
C3 0.0161(4) 0.0157(4) 0.0149(4) -0.0065(3) -0.0031(3) -0.0026(4)
C4 0.0138(4) 0.0144(4) 0.0140(4) -0.0060(3) -0.0030(3) -0.0010(3)
C5 0.0155(4) 0.0162(4) 0.0158(4) -0.0065(3) -0.0026(3) -0.0007(4)
C6 0.0139(4) 0.0156(4) 0.0153(4) -0.0061(3) -0.0030(3) -0.0004(3)
C7 0.0132(4) 0.0163(5) 0.0166(5) -0.0047(3) -0.0025(3) -0.0017(4)
C8 0.0143(4) 0.0213(5) 0.0193(5) -0.0054(4) -0.0023(4) -0.0022(4)
C9 0.0175(5) 0.0289(6) 0.0174(5) -0.0085(4) -0.0010(4) -0.0085(4)
C10 0.0131(4) 0.0146(4) 0.0151(4) -0.0056(3) -0.0021(3) -0.0017(3)
C11 0.0140(4) 0.0135(4) 0.0154(4) -0.0059(3) -0.0024(3) -0.0017(3)
C12 0.0167(4) 0.0153(5) 0.0203(5) -0.0065(4) -0.0027(4) -0.0020(4)
C13 0.0170(4) 0.0148(5) 0.0209(5) -0.0051(4) -0.0032(4) -0.0025(4)
C14 0.0176(4) 0.0153(5) 0.0213(5) -0.0051(4) -0.0028(4) -0.0026(4)
C15 0.0164(4) 0.0188(5) 0.0238(5) -0.0052(4) -0.0023(4) -0.0041(4)
C16 0.0190(5) 0.0184(5) 0.0269(6) -0.0016(4) -0.0053(4) -0.0050(4)
C17 0.0232(5) 0.0170(5) 0.0318(7) -0.0023(4) -0.0049(5) 0.0022(5)
C18 0.0218(5) 0.0162(5) 0.0293(6) -0.0057(4) -0.0034(4) 0.0019(4)
C19 0.0169(5) 0.0400(8) 0.0387(8) -0.0043(5) -0.0039(5) -0.0079(6)
C20 0.0142(4) 0.0163(4) 0.0155(4) -0.0066(3) -0.0034(3) 0.0003(4)
C21 0.0216(5) 0.0188(5) 0.0210(5) -0.0113(4) -0.0083(4) 0.0043(4)
C22 0.0268(5) 0.0209(5) 0.0245(6) -0.0145(4) -0.0119(4) 0.0047(4)
C23 0.0183(4) 0.0210(5) 0.0177(5) -0.0093(4) -0.0067(4) 0.0015(4)
C24 0.0194(5) 0.0177(5) 0.0169(5) -0.0082(4) -0.0052(4) 0.0022(4)
C25 0.0191(4) 0.0168(5) 0.0178(5) -0.0088(4) -0.0049(4) 0.0010(4)
C26 0.0241(5) 0.0287(6) 0.0194(5) -0.0121(5) -0.0093(4) 0.0050(4)
C27 0.0166(4) 0.0165(5) 0.0145(4) -0.0076(4) -0.0034(3) -0.0013(4)
C28 0.0210(5) 0.0208(5) 0.0183(5) -0.0113(4) -0.0039(4) 0.0005(4)
C29 0.0256(5) 0.0209(5) 0.0207(5) -0.0116(4) -0.0055(4) 0.0030(4)
C30 0.0251(5) 0.0198(5) 0.0212(5) -0.0081(4) -0.0082(4) 0.0036(4)
C31 0.0195(5) 0.0165(5) 0.0198(5) -0.0061(4) -0.0069(4) 0.0003(4)
C32 0.0204(5) 0.0195(5) 0.0263(6) -0.0055(4) -0.0103(4) 0.0010(4)
C33 0.0166(5) 0.0205(5) 0.0291(6) -0.0063(4) -0.0082(4) -0.0007(4)
C34 0.0155(4) 0.0169(5) 0.0238(5) -0.0065(4) -0.0046(4) -0.0005(4)
C35 0.0146(4) 0.0144(4) 0.0171(5) -0.0055(3) -0.0029(3) -0.0021(4)
C36 0.0161(4) 0.0151(4) 0.0167(5) -0.0061(3) -0.0040(3) -0.0017(4)

loop_
_atom_type_symbol
_atom_type_description
_atom_type_scat_dispersion_real
_atom_type_scat_dispersion_imag
_atom_type_scat_source
C C 0.0033 0.0016 'International Tables Vol C Tables 4.2.6.8 and 6.1.1.4'
H H 0.0000 0.0000 'International Tables Vol C Tables 4.2.6.8 and 6.1.1.4'
N N 0.0061 0.0033 'International Tables Vol C Tables 4.2.6.8 and 6.1.1.4'
O O 0.0106 0.0060 'International Tables Vol C Tables 4.2.6.8 and 6.1.1.4'
S S 0.1246 0.1234 'International Tables Vol C Tables 4.2.6.8 and 6.1.1.4'

loop_
_geom_angle_atom_site_label_1
_geom_angle_atom_site_label_2
_geom_angle_atom_site_label_3
_geom_angle
C8 S1 C9 86.85(5)
C11 O1 H1O1 103.5(14)
C16 O3 C19 117.38(11)
C23 O4 C26 116.72(10)
C5 N1 C1 108.80(8)
C5 N1 C11 103.25(8)
C1 N1 C11 115.53(9)
C9 N2 C10 119.67(10)
C9 N2 C7 110.77(8)
C10 N2 C7 110.49(8)
N1 C1 C2 115.45(9)
N1 C1 H1A 108.4
C2 C1 H1A 108.4
N1 C1 H1B 108.4
C2 C1 H1B 108.4
H1A C1 H1B 107.5
C12 C2 C3 115.93(10)
C12 C2 C1 125.44(10)
C3 C2 C1 118.37(9)
O2 C3 C2 123.17(10)
O2 C3 C4 121.64(10)
C2 C3 C4 115.15(9)
C3 C4 C6 114.65(8)
C3 C4 C5 107.25(8)
C6 C4 C5 117.84(9)
C3 C4 C10 110.70(9)
C6 C4 C10 104.10(8)
C5 C4 C10 101.35(8)
N1 C5 C4 103.40(8)
N1 C5 H5A 111.1
C4 C5 H5A 111.1
N1 C5 H5B 111.1
C4 C5 H5B 111.1
H5A C5 H5B 109.0
C20 C6 C4 117.40(9)
C20 C6 C7 114.59(9)
C4 C6 C7 102.88(8)
C20 C6 H6A 107.1
C4 C6 H6A 107.1
C7 C6 H6A 107.1
N2 C7 C6 105.66(8)
N2 C7 C8 108.84(9)
C6 C7 C8 113.73(9)
N2 C7 H7A 109.5
C6 C7 H7A 109.5
C8 C7 H7A 109.5
C7 C8 S1 105.83(7)
C7 C8 H8A 110.6
S1 C8 H8A 110.6
C7 C8 H8B 110.6
S1 C8 H8B 110.6
H8A C8 H8B 108.7
N2 C9 S1 107.06(8)
N2 C9 H9A 110.3
S1 C9 H9A 110.3
N2 C9 H9B 110.3
S1 C9 H9B 110.3
H9A C9 H9B 108.6
N2 C10 C27 116.57(9)
N2 C10 C4 103.90(8)
C27 C10 C4 118.45(9)
N2 C10 C11 110.50(8)
C27 C10 C11 103.54(8)
C4 C10 C11 103.06(8)
O1 C11 N1 108.47(9)
O1 C11 C35 112.32(9)
N1 C11 C35 114.67(9)
O1 C11 C10 110.43(8)
N1 C11 C10 105.60(8)
C35 C11 C10 105.07(8)
C2 C12 C13 129.67(10)
C2 C12 H12A 115.2
C13 C12 H12A 115.2
C14 C13 C18 117.06(11)
C14 C13 C12 125.30(11)
C18 C13 C12 117.63(10)
C15 C14 C13 122.04(11)
C15 C14 H14A 119.0
C13 C14 H14A 119.0
C16 C15 C14 119.42(11)
C16 C15 H15A 120.3
C14 C15 H15A 120.3
O3 C16 C15 125.09(12)
O3 C16 C17 115.42(12)
C15 C16 C17 119.49(11)
C18 C17 C16 120.48(12)
C18 C17 H17A 119.8
C16 C17 H17A 119.8
C17 C18 C13 121.44(11)
C17 C18 H18A 119.3
C13 C18 H18A 119.3
O3 C19 H19A 109.5
O3 C19 H19B 109.5
H19A C19 H19B 109.5
O3 C19 H19C 109.5
H19A C19 H19C 109.5
H19B C19 H19C 109.5
C25 C20 C21 117.17(10)
C25 C20 C6 123.15(10)
C21 C20 C6 119.67(10)
C22 C21 C20 121.30(10)
C22 C21 H21A 119.4
C20 C21 H21A 119.4
C21 C22 C23 120.42(11)
C21 C22 H22A 119.8
C23 C22 H22A 119.8
O4 C23 C22 115.36(10)
O4 C23 C24 124.82(10)
C22 C23 C24 119.81(10)
C23 C24 C25 118.84(10)
C23 C24 H24A 120.6
C25 C24 H24A 120.6
C24 C25 C20 122.46(10)
C24 C25 H25A 118.8
C20 C25 H25A 118.8
O4 C26 H26A 109.5
O4 C26 H26B 109.5
H26A C26 H26B 109.5
O4 C26 H26C 109.5
H26A C26 H26C 109.5
H26B C26 H26C 109.5
C28 C27 C36 118.55(10)
C28 C27 C10 132.36(10)
C36 C27 C10 109.08(9)
C27 C28 C29 119.05(10)
C27 C28 H28A 120.5
C29 C28 H28A 120.5
C30 C29 C28 122.19(11)
C30 C29 H29A 118.9
C28 C29 H29A 118.9
C29 C30 C31 120.14(11)
C29 C30 H30A 119.9
C31 C30 H30A 119.9
C36 C31 C32 116.57(10)
C36 C31 C30 116.52(10)
C32 C31 C30 126.90(11)
C33 C32 C31 120.32(11)
C33 C32 H32A 119.8
C31 C32 H32A 119.8
C32 C33 C34 122.12(10)
C32 C33 H33A 118.9
C34 C33 H33A 118.9
C35 C34 C33 118.58(11)
C35 C34 H34A 120.7
C33 C34 H34A 120.7
C34 C35 C36 119.45(10)
C34 C35 C11 131.91(10)
C36 C35 C11 108.64(9)
C31 C36 C35 122.96(10)
C31 C36 C27 123.53(10)
C35 C36 C27 113.51(10)

loop_
_geom_bond_atom_site_label_1
_geom_bond_atom_site_label_2
_geom_bond_distance
S1 C8 1.8072(12)
S1 C9 1.8318(12)
O1 C11 1.4066(13)
O1 H1O1 0.86(2)
O2 C3 1.2209(13)
O3 C16 1.3608(15)
O3 C19 1.4317(19)
O4 C23 1.3657(14)
O4 C26 1.4256(15)
N1 C5 1.4689(14)
N1 C1 1.4737(14)
N1 C11 1.4783(14)
N2 C9 1.4552(15)
N2 C10 1.4805(14)
N2 C7 1.4879(14)
C1 C2 1.5257(15)
C1 H1A 0.9900
C1 H1B 0.9900
C2 C12 1.3499(16)
C2 C3 1.4971(15)
C3 C4 1.5219(15)
C4 C6 1.5300(14)
C4 C5 1.5549(14)
C4 C10 1.5645(15)
C5 H5A 0.9900
C5 H5B 0.9900
C6 C20 1.5115(15)
C6 C7 1.5336(16)
C6 H6A 1.0000
C7 C8 1.5352(15)
C7 H7A 1.0000
C8 H8A 0.9900
C8 H8B 0.9900
C9 H9A 0.9900
C9 H9B 0.9900
C10 C27 1.5169(15)
C10 C11 1.6150(14)
C11 C35 1.5071(15)
C12 C13 1.4629(15)
C12 H12A 0.9500
C13 C14 1.4005(16)
C13 C18 1.4072(17)
C14 C15 1.3939(16)
C14 H14A 0.9500
C15 C16 1.3927(18)
C15 H15A 0.9500
C16 C17 1.3966(19)
C17 C18 1.3789(18)
C17 H17A 0.9500
C18 H18A 0.9500
C19 H19A 0.9800
C19 H19B 0.9800
C19 H19C 0.9800
C20 C25 1.3985(15)
C20 C21 1.4018(15)
C21 C22 1.3847(17)
C21 H21A 0.9500
C22 C23 1.3941(16)
C22 H22A 0.9500
C23 C24 1.3943(16)
C24 C25 1.3953(16)
C24 H24A 0.9500
C25 H25A 0.9500
C26 H26A 0.9800
C26 H26B 0.9800
C26 H26C 0.9800
C27 C28 1.3768(15)
C27 C36 1.4159(15)
C28 C29 1.4237(17)
C28 H28A 0.9500
C29 C30 1.3785(17)
C29 H29A 0.9500
C30 C31 1.4233(16)
C30 H30A 0.9500
C31 C36 1.4077(16)
C31 C32 1.4199(16)
C32 C33 1.3806(17)
C32 H32A 0.9500
C33 C34 1.4204(17)
C33 H33A 0.9500
C34 C35 1.3738(15)
C34 H34A 0.9500
C35 C36 1.4111(15)

loop_
_geom_hbond_atom_site_label_D
_geom_hbond_atom_site_label_H
_geom_hbond_atom_site_label_A
_geom_hbond_site_symmetry_A
_geom_hbond_distance_DH
_geom_hbond_distance_HA
_geom_hbond_distance_DA
_geom_hbond_angle_DHA
_geom_hbond_publ_flag
O1 H1O1 N2 . 0.86(2) 1.96(2) 2.6253(14) 133.3(19) yes
C24 H24A N1 2_667 0.95 2.61 3.4447(15) 146 yes
C26 H26C O1 2_667 0.98 2.48 3.4078(17) 157 yes
C19 H19B Cg7 2_577 0.98 2.82 3.4652(18) 124 yes
C26 H26B Cg7 2_767 0.98 2.87 3.7720(14) 154 yes
C9 H9B Cg9 2_666 0.99 2.87 3.8211(14) 161 yes

loop_
_geom_torsion_atom_site_label_1
_geom_torsion_atom_site_label_2
_geom_torsion_atom_site_label_3
_geom_torsion_atom_site_label_4
_geom_torsion
C5 N1 C1 C2 47.19(12)
C11 N1 C1 C2 -68.33(12)
N1 C1 C2 C12 156.00(11)
N1 C1 C2 C3 -17.89(14)
C12 C2 C3 O2 20.91(17)
C1 C2 C3 O2 -164.63(11)
C12 C2 C3 C4 -156.99(10)
C1 C2 C3 C4 17.47(14)
O2 C3 C4 C6 5.30(15)
C2 C3 C4 C6 -176.76(9)
O2 C3 C4 C5 138.19(11)
C2 C3 C4 C5 -43.87(12)
O2 C3 C4 C10 -112.08(12)
C2 C3 C4 C10 65.86(11)
C1 N1 C5 C4 -74.32(10)
C11 N1 C5 C4 48.90(10)
C3 C4 C5 N1 72.44(10)
C6 C4 C5 N1 -156.42(9)
C10 C4 C5 N1 -43.66(10)
C3 C4 C6 C20 75.97(12)
C5 C4 C6 C20 -51.72(13)
C10 C4 C6 C20 -162.95(9)
C3 C4 C6 C7 -157.21(9)
C5 C4 C6 C7 75.10(11)
C10 C4 C6 C7 -36.13(10)
C9 N2 C7 C6 123.03(10)
C10 N2 C7 C6 -11.96(11)
C9 N2 C7 C8 0.54(13)
C10 N2 C7 C8 -134.45(9)
C20 C6 C7 N2 158.44(8)
C4 C6 C7 N2 29.85(10)
C20 C6 C7 C8 -82.24(11)
C4 C6 C7 C8 149.17(9)
N2 C7 C8 S1 29.46(10)
C6 C7 C8 S1 -88.03(10)
C9 S1 C8 C7 -39.36(8)
C10 N2 C9 S1 100.24(10)
C7 N2 C9 S1 -30.08(11)
C8 S1 C9 N2 40.67(9)
C9 N2 C10 C27 -8.80(14)
C7 N2 C10 C27 121.64(10)
C9 N2 C10 C4 -141.06(9)
C7 N2 C10 C4 -10.62(11)
C9 N2 C10 C11 109.00(10)
C7 N2 C10 C11 -120.56(9)
C3 C4 C10 N2 152.82(8)
C6 C4 C10 N2 29.13(10)
C5 C4 C10 N2 -93.66(9)
C3 C4 C10 C27 21.66(12)
C6 C4 C10 C27 -102.03(10)
C5 C4 C10 C27 135.18(9)
C3 C4 C10 C11 -91.86(9)
C6 C4 C10 C11 144.45(8)
C5 C4 C10 C11 21.66(10)
C5 N1 C11 O1 84.67(9)
C1 N1 C11 O1 -156.69(8)
C5 N1 C11 C35 -148.89(9)
C1 N1 C11 C35 -30.25(12)
C5 N1 C11 C10 -33.72(10)
C1 N1 C11 C10 84.92(10)
N2 C10 C11 O1 -0.31(12)
C27 C10 C11 O1 125.23(9)
C4 C10 C11 O1 -110.79(9)
N2 C10 C11 N1 116.76(9)
C27 C10 C11 N1 -117.70(9)
C4 C10 C11 N1 6.28(10)
N2 C10 C11 C35 -121.64(9)
C27 C10 C11 C35 3.90(11)
C4 C10 C11 C35 127.88(9)
C3 C2 C12 C13 172.17(11)
C1 C2 C12 C13 -1.9(2)
C2 C12 C13 C14 25.1(2)
C2 C12 C13 C18 -153.53(13)
C18 C13 C14 C15 2.62(18)
C12 C13 C14 C15 -176.01(11)
C13 C14 C15 C16 -0.56(18)
C19 O3 C16 C15 -12.1(2)
C19 O3 C16 C17 168.17(13)
C14 C15 C16 O3 178.80(12)
C14 C15 C16 C17 -1.47(19)
O3 C16 C17 C18 -178.89(13)
C15 C16 C17 C18 1.3(2)
C16 C17 C18 C13 0.8(2)
C14 C13 C18 C17 -2.74(19)
C12 C13 C18 C17 175.99(12)
C4 C6 C20 C25 77.87(14)
C7 C6 C20 C25 -43.01(14)
C4 C6 C20 C21 -103.47(12)
C7 C6 C20 C21 135.65(11)
C25 C20 C21 C22 0.13(17)
C6 C20 C21 C22 -178.61(11)
C20 C21 C22 C23 0.42(19)
C26 O4 C23 C22 179.62(11)
C26 O4 C23 C24 0.61(18)
C21 C22 C23 O4 -179.83(12)
C21 C22 C23 C24 -0.76(19)
O4 C23 C24 C25 179.52(11)
C22 C23 C24 C25 0.54(17)
C23 C24 C25 C20 0.01(17)
C21 C20 C25 C24 -0.34(17)
C6 C20 C25 C24 178.34(10)
N2 C10 C27 C28 -60.95(16)
C4 C10 C27 C28 64.25(16)
C11 C10 C27 C28 177.51(12)
N2 C10 C27 C36 117.99(10)
C4 C10 C27 C36 -116.81(10)
C11 C10 C27 C36 -3.56(11)
C36 C27 C28 C29 -1.56(17)
C10 C27 C28 C29 177.29(12)
C27 C28 C29 C30 1.05(19)
C28 C29 C30 C31 0.2(2)
C29 C30 C31 C36 -0.86(18)
C29 C30 C31 C32 179.89(13)
C36 C31 C32 C33 0.20(18)
C30 C31 C32 C33 179.46(12)
C31 C32 C33 C34 0.3(2)
C32 C33 C34 C35 -0.56(19)
C33 C34 C35 C36 0.29(17)
C33 C34 C35 C11 179.41(11)
O1 C11 C35 C34 57.75(16)
N1 C11 C35 C34 -66.69(16)
C10 C11 C35 C34 177.83(12)
O1 C11 C35 C36 -123.06(10)
N1 C11 C35 C36 112.51(10)
C10 C11 C35 C36 -2.97(11)
C32 C31 C36 C35 -0.47(17)
C30 C31 C36 C35 -179.81(11)
C32 C31 C36 C27 179.65(11)
C30 C31 C36 C27 0.31(17)
C34 C35 C36 C31 0.23(17)
C11 C35 C36 C31 -179.08(10)
C34 C35 C36 C27 -179.88(10)
C11 C35 C36 C27 0.81(13)
C28 C27 C36 C31 0.91(17)
C10 C27 C36 C31 -178.19(10)
C28 C27 C36 C35 -178.98(10)
C10 C27 C36 C35 1.92(13)
